data_4001256
loop_
_publ_author_name
'Sieve, Bradley'
'Gray, Danielle L.'
'Henning, Robert'
'Bakas, Thomas'
'Schultz, Arthur J.'
'Kanatzidis, Mercouri G.'

_publ_section_title
;
 Al Flux Synthesis of the Oxidation-Resistant Quaternary Phase
 REFe4Al9Si6(RE = Tb, Er)
;
_journal_issue 19
_journal_name_full 'Chemistry of Materials'
_journal_page_first 6107
_journal_paper_doi 10.1021/cm801554d
_journal_volume 20
_journal_year 2008
_chemical_formula_moiety 'Al9 Er Fe4 Si6'
_chemical_formula_sum 'Al9 Er Fe4 Si6'
_chemical_formula_weight 802.02
_chemical_name_common ErFe4Al9Si6
_chemical_name_systematic
; 
 ? 
;
_space_group_IT_number 137
_symmetry_cell_setting tetragonal
_symmetry_space_group_name_Hall '-P 4ac 2a'
_symmetry_space_group_name_H-M 'P 42/n m c :2'
_atom_sites_solution_primary direct
_atom_sites_solution_secondary difmap
_audit_creation_method SHELXL-97
_cell_angle_alpha 90.00
_cell_angle_beta 90.00
_cell_angle_gamma 90.00
_cell_formula_units_Z 4
_cell_length_a 8.6882(12)
_cell_length_b 8.6882(12)
_cell_length_c 15.115(3)
_cell_measurement_reflns_used 158
_cell_measurement_temperature 298
_cell_measurement_theta_max 31.08
_cell_measurement_theta_min 4.28
_cell_volume 1141.0(3)
_computing_cell_refinement SMART
_computing_data_collection SMART
_computing_data_reduction 'SAINT PLUS'
_computing_molecular_graphics Diamond
_computing_publication_material 'SHELXTL-97 (Sheldrick, 1997)'
_computing_structure_refinement 'SHELXL-97 (Sheldrick, 1997)'
_computing_structure_solution 'SHELXS-97 (Sheldrick, 1990)'
_diffrn_ambient_temperature 298
_diffrn_measured_fraction_theta_full 0.973
_diffrn_measured_fraction_theta_max 0.973
_diffrn_measurement_device_type 'Siemens Platform CCD'
_diffrn_measurement_method /w
_diffrn_radiation_monochromator graphite
_diffrn_radiation_source 'fine-focus sealed tube'
_diffrn_radiation_type MoK\a
_diffrn_radiation_wavelength 0.71073
_diffrn_reflns_av_R_equivalents 0.0469
_diffrn_reflns_av_sigmaI/netI 0.0225
_diffrn_reflns_limit_h_max 12
_diffrn_reflns_limit_h_min -12
_diffrn_reflns_limit_k_max 12
_diffrn_reflns_limit_k_min -11
_diffrn_reflns_limit_l_max 21
_diffrn_reflns_limit_l_min -21
_diffrn_reflns_number 9141
_diffrn_reflns_theta_full 31.08
_diffrn_reflns_theta_max 31.08
_diffrn_reflns_theta_min 4.28
_diffrn_standards_decay_% <2
_diffrn_standards_interval_count none
_diffrn_standards_interval_time none
_diffrn_standards_number none
_exptl_absorpt_coefficient_mu 13.525
_exptl_absorpt_correction_T_max 0.105
_exptl_absorpt_correction_T_min 0.035
_exptl_absorpt_correction_type numerical
_exptl_absorpt_process_details 'faces indexed'
_exptl_crystal_colour silver
_exptl_crystal_density_diffrn 4.669
_exptl_crystal_density_meas ?
_exptl_crystal_density_method 'not measured'
_exptl_crystal_description block
_exptl_crystal_F_000 1492.0
_exptl_crystal_size_max 0.30
_exptl_crystal_size_mid 0.23
_exptl_crystal_size_min 0.17
_refine_diff_density_max 0.943
_refine_diff_density_min -1.096
_refine_diff_density_rms 0.256
_refine_ls_extinction_coef 0.00190(10)
_refine_ls_extinction_expression Fc^*^=kFc[1+0.001xFc^2^\l^3^/sin(2\q)]^-1/4^
_refine_ls_extinction_method SHELXL
_refine_ls_goodness_of_fit_ref 1.351
_refine_ls_matrix_type full
_refine_ls_number_parameters 60
_refine_ls_number_reflns 1001
_refine_ls_number_restraints 0
_refine_ls_restrained_S_all 1.351
_refine_ls_R_factor_all 0.0256
_refine_ls_R_factor_gt 0.0255
_refine_ls_shift/su_max 0.045
_refine_ls_shift/su_mean 0.022
_refine_ls_structure_factor_coef Fsqd
_refine_ls_weighting_details 'calc w=1/[\s^2^(Fo^2^)+(0.0042P)^2^+17.631P] where P=(Fo^2^+2Fc^2^)/3'
_refine_ls_weighting_scheme calc
_refine_ls_wR_factor_gt 0.0656
_refine_ls_wR_factor_ref 0.0657
_reflns_number_gt 941
_reflns_number_total 996
_reflns_threshold_expression >2sigma(I)
_cod_data_source_file cm801554d_si_001.cif
_cod_data_source_block ErFe4Al9Si6
_cod_depositor_comments
;
The following automatic conversions were performed:

'_exptl_absorpt_correction_type' value 'Numerical' changed to
'numerical' according to
/home/saulius/struct/CIF-dictionaries/cif_core.dic dictionary named
'cif_core.dic' version 2.4.1 from 2010-06-29.

Automatic conversion script
Id: cif_fix_values 1715 2011-07-08 13:25:40Z adriana 

The following automatic conversions were performed:

'_exptl_crystal_density_meas' value 'not measured' was changed to '?'
- the value is perceived as not measured.

Automatic conversion script
Id: cif_fix_values 3008 2015-01-20 13:52:24Z robertas 
;
_cod_original_sg_symbol_H-M 'P 42/n m c'
_cod_database_code 4001256

loop_
_symmetry_equiv_pos_as_xyz
'x, y, z'
'-x+1/2, -y+1/2, z'
'-y+1/2, x, z+1/2'
'y, -x+1/2, z+1/2'
'-x, y+1/2, -z'
'x+1/2, -y, -z'
'y+1/2, x+1/2, -z+1/2'
'-y, -x, -z+1/2'
'-x, -y, -z'
'x-1/2, y-1/2, -z'
'y-1/2, -x, -z-1/2'
'-y, x-1/2, -z-1/2'
'x, -y-1/2, z'
'-x-1/2, y, z'
'-y-1/2, -x-1/2, z-1/2'
'y, x, z-1/2'

loop_
_atom_site_label
_atom_site_type_symbol
_atom_site_fract_x
_atom_site_fract_y
_atom_site_fract_z
_atom_site_U_iso_or_equiv
_atom_site_adp_type
_atom_site_occupancy
_atom_site_symmetry_multiplicity
_atom_site_calc_flag
_atom_site_refinement_flags
Er1 Er 0.2500 0.2500 0.16405(3) 0.02019(17) Uani 1 4 d S
Fe1 Fe 0.2500 0.47606(11) -0.00011(7) 0.0206(2) Uani 1 2 d S
Fe2 Fe 0.50098(7) 0.49902(7) 0.2500 0.0198(2) Uani 1 2 d S
Al1 Al 0.0658(3) 0.2500 0.33854(15) 0.0219(4) Uani 1 2 d S
Al2 Al 0.50230(19) 0.4538(2) 0.08120(11) 0.0231(3) Uani 1 1 d .
Al3 Al 0.0950(3) 0.7500 0.35054(15) 0.0229(4) Uani 1 2 d S
Al4 Al 0.2500 0.7500 -0.0199(2) 0.0265(7) Uani 1 4 d S
Si1 Si 0.5937(2) 0.2500 0.19241(14) 0.0242(4) Uani 1 2 d S
Si2 Si 0.2500 0.4879(2) 0.31228(14) 0.0214(4) Uani 1 2 d S
Si3 Si 0.3878(2) 0.2500 -0.02831(14) 0.0243(4) Uani 1 2 d S

loop_
_atom_site_aniso_label
_atom_site_aniso_U_11
_atom_site_aniso_U_22
_atom_site_aniso_U_33
_atom_site_aniso_U_23
_atom_site_aniso_U_13
_atom_site_aniso_U_12
Er1 0.0223(2) 0.0214(2) 0.0170(3) 0.000 0.000 0.000
Fe1 0.0226(5) 0.0237(5) 0.0153(5) -0.0005(4) 0.000 0.000
Fe2 0.0214(3) 0.0214(3) 0.0167(5) 0.0003(3) 0.0003(3) -0.0002(3)
Al1 0.0258(10) 0.0234(10) 0.0166(10) 0.000 0.0011(8) 0.000
Al2 0.0234(8) 0.0292(8) 0.0166(8) 0.0024(6) -0.0009(6) -0.0030(6)
Al3 0.0221(10) 0.0276(11) 0.0188(11) 0.000 0.0008(8) 0.000
Al4 0.0315(16) 0.0228(14) 0.0251(17) 0.000 0.000 0.000
Si1 0.0268(10) 0.0235(9) 0.0223(10) 0.000 -0.0022(8) 0.000
Si2 0.0221(9) 0.0238(9) 0.0184(9) -0.0003(7) 0.000 0.000
Si3 0.0287(10) 0.0237(9) 0.0205(10) 0.000 0.0026(8) 0.000

loop_
_atom_type_symbol
_atom_type_description
_atom_type_scat_dispersion_real
_atom_type_scat_dispersion_imag
_atom_type_scat_source
Al Al 0.0645 0.0514 'International Tables Vol C Tables 4.2.6.8 and 6.1.1.4'
Si Si 0.0817 0.0704 'International Tables Vol C Tables 4.2.6.8 and 6.1.1.4'
Fe Fe 0.3463 0.8444 'International Tables Vol C Tables 4.2.6.8 and 6.1.1.4'
Er Er -0.2586 4.9576 'International Tables Vol C Tables 4.2.6.8 and 6.1.1.4'

loop_
_geom_angle_atom_site_label_1
_geom_angle_atom_site_label_2
_geom_angle_atom_site_label_3
_geom_angle
_geom_angle_site_symmetry_1
_geom_angle_site_symmetry_3
Al3 Er1 Al3 171.58(9) 11_556 12_666
Al3 Er1 Si1 90.598(7) 11_556 2
Al3 Er1 Si1 90.598(7) 12_666 2
Al3 Er1 Si1 90.597(7) 11_556 .
Al3 Er1 Si1 90.597(7) 12_666 .
Si1 Er1 Si1 163.66(8) 2 .
Al3 Er1 Si2 51.52(6) 11_556 2
Al3 Er1 Si2 136.90(6) 12_666 2
Si1 Er1 Si2 84.01(3) 2 2
Si1 Er1 Si2 84.01(3) . 2
Al3 Er1 Si2 136.90(6) 11_556 .
Al3 Er1 Si2 51.52(6) 12_666 .
Si1 Er1 Si2 84.01(3) 2 .
Si1 Er1 Si2 84.01(3) . .
Si2 Er1 Si2 85.38(8) 2 .
Al3 Er1 Al2 122.88(4) 11_556 .
Al3 Er1 Al2 52.95(4) 12_666 .
Si1 Er1 Al2 139.58(4) 2 .
Si1 Er1 Al2 49.76(4) . .
Si2 Er1 Al2 133.46(3) 2 .
Si2 Er1 Al2 84.79(4) . .
Al3 Er1 Al2 52.95(4) 11_556 2
Al3 Er1 Al2 122.88(4) 12_666 2
Si1 Er1 Al2 49.77(4) 2 2
Si1 Er1 Al2 139.58(4) . 2
Si2 Er1 Al2 84.79(4) 2 2
Si2 Er1 Al2 133.46(3) . 2
Al2 Er1 Al2 132.08(6) . 2
Al3 Er1 Al2 122.88(4) 11_556 14_655
Al3 Er1 Al2 52.95(4) 12_666 14_655
Si1 Er1 Al2 49.77(4) 2 14_655
Si1 Er1 Al2 139.58(4) . 14_655
Si2 Er1 Al2 133.46(3) 2 14_655
Si2 Er1 Al2 84.79(4) . 14_655
Al2 Er1 Al2 90.61(6) . 14_655
Al2 Er1 Al2 70.10(7) 2 14_655
Al3 Er1 Al2 52.95(4) 11_556 13_565
Al3 Er1 Al2 122.88(4) 12_666 13_565
Si1 Er1 Al2 139.58(4) 2 13_565
Si1 Er1 Al2 49.77(4) . 13_565
Si2 Er1 Al2 84.79(4) 2 13_565
Si2 Er1 Al2 133.46(3) . 13_565
Al2 Er1 Al2 70.10(7) . 13_565
Al2 Er1 Al2 90.60(6) 2 13_565
Al2 Er1 Al2 132.08(6) 14_655 13_565
Al3 Er1 Al1 93.60(4) 11_556 .
Al3 Er1 Al1 93.60(4) 12_666 .
Si1 Er1 Al1 50.58(6) 2 .
Si1 Er1 Al1 113.09(6) . .
Si2 Er1 Al1 51.07(3) 2 .
Si2 Er1 Al1 51.07(3) . .
Al2 Er1 Al1 135.72(4) . .
Al2 Er1 Al1 88.76(5) 2 .
Al2 Er1 Al1 88.76(5) 14_655 .
Al2 Er1 Al1 135.72(4) 13_565 .
Al3 Er1 Al1 93.60(4) 11_556 2
Al3 Er1 Al1 93.60(4) 12_666 2
Si1 Er1 Al1 113.09(6) 2 2
Si1 Er1 Al1 50.58(6) . 2
Si2 Er1 Al1 51.07(4) 2 2
Si2 Er1 Al1 51.07(3) . 2
Al2 Er1 Al1 88.76(5) . 2
Al2 Er1 Al1 135.73(4) 2 2
Al2 Er1 Al1 135.73(4) 14_655 2
Al2 Er1 Al1 88.76(5) 13_565 2
Al1 Er1 Al1 62.51(8) . 2
Si3 Fe1 Si3 61.56(9) 2 .
Si3 Fe1 Al4 144.12(6) 2 .
Si3 Fe1 Al4 144.12(6) . .
Si3 Fe1 Al1 72.31(7) 2 4_554
Si3 Fe1 Al1 72.31(7) . 4_554
Al4 Fe1 Al1 91.31(11) . 4_554
Si3 Fe1 Al3 120.98(8) 2 12_666
Si3 Fe1 Al3 120.98(8) . 12_666
Al4 Fe1 Al3 72.60(10) . 12_666
Al1 Fe1 Al3 163.91(8) 4_554 12_666
Si3 Fe1 Al2 65.13(6) 2 14_655
Si3 Fe1 Al2 118.01(7) . 14_655
Al4 Fe1 Al2 97.87(7) . 14_655
Al1 Fe1 Al2 118.10(5) 4_554 14_655
Al3 Fe1 Al2 65.69(5) 12_666 14_655
Si3 Fe1 Al2 118.01(7) 2 .
Si3 Fe1 Al2 65.13(6) . .
Al4 Fe1 Al2 97.87(7) . .
Al1 Fe1 Al2 118.10(5) 4_554 .
Al3 Fe1 Al2 65.69(5) 12_666 .
Al2 Fe1 Al2 120.85(9) 14_655 .
Si3 Fe1 Al2 71.41(6) 2 6_465
Si3 Fe1 Al2 123.01(8) . 6_465
Al4 Fe1 Al2 72.73(6) . 6_465
Al1 Fe1 Al2 63.89(5) 4_554 6_465
Al3 Fe1 Al2 109.74(5) 12_666 6_465
Al2 Fe1 Al2 61.24(6) 14_655 6_465
Al2 Fe1 Al2 170.57(5) . 6_465
Si3 Fe1 Al2 123.01(8) 2 9_665
Si3 Fe1 Al2 71.41(6) . 9_665
Al4 Fe1 Al2 72.73(6) . 9_665
Al1 Fe1 Al2 63.89(5) 4_554 9_665
Al3 Fe1 Al2 109.74(5) 12_666 9_665
Al2 Fe1 Al2 170.57(5) 14_655 9_665
Al2 Fe1 Al2 61.24(6) . 9_665
Al2 Fe1 Al2 115.09(8) 6_465 9_665
Si3 Fe1 Er1 67.78(5) 2 .
Si3 Fe1 Er1 67.78(5) . .
Al4 Fe1 Er1 135.53(10) . .
Al1 Fe1 Er1 133.16(6) 4_554 .
Al3 Fe1 Er1 62.93(6) 12_666 .
Al2 Fe1 Er1 64.54(4) 14_655 .
Al2 Fe1 Er1 64.54(4) . .
Al2 Fe1 Er1 121.67(4) 6_465 .
Al2 Fe1 Er1 121.67(4) 9_665 .
Si2 Fe2 Si2 103.39(10) . 12_666
Si2 Fe2 Si1 130.65(7) . 11_666
Si2 Fe2 Si1 113.80(6) 12_666 11_666
Si2 Fe2 Si1 113.80(6) . .
Si2 Fe2 Si1 130.64(7) 12_666 .
Si1 Fe2 Si1 63.37(10) 11_666 .
Si2 Fe2 Al2 112.91(6) . .
Si2 Fe2 Al2 75.40(6) 12_666 .
Si1 Fe2 Al2 107.16(7) 11_666 .
Si1 Fe2 Al2 61.09(6) . .
Si2 Fe2 Al2 75.40(6) . 8_665
Si2 Fe2 Al2 112.91(6) 12_666 8_665
Si1 Fe2 Al2 61.09(6) 11_666 8_665
Si1 Fe2 Al2 107.17(7) . 8_665
Al2 Fe2 Al2 167.29(9) . 8_665
Si2 Fe2 Al1 63.85(6) . 2
Si2 Fe2 Al1 166.61(7) 12_666 2
Si1 Fe2 Al1 75.12(7) 11_666 2
Si1 Fe2 Al1 61.73(6) . 2
Al2 Fe2 Al1 112.44(6) . 2
Al2 Fe2 Al1 61.52(6) 8_665 2
Si2 Fe2 Al1 166.61(7) . 12_666
Si2 Fe2 Al1 63.85(6) 12_666 12_666
Si1 Fe2 Al1 61.73(6) 11_666 12_666
Si1 Fe2 Al1 75.12(7) . 12_666
Al2 Fe2 Al1 61.52(6) . 12_666
Al2 Fe2 Al1 112.45(6) 8_665 12_666
Al1 Fe2 Al1 129.17(10) 2 12_666
Si2 Fe2 Al3 62.70(6) . 2_565
Si2 Fe2 Al3 60.67(6) 12_666 2_565
Si1 Fe2 Al3 109.01(7) 11_666 2_565
Si1 Fe2 Al3 167.59(7) . 2_565
Al2 Fe2 Al3 131.27(6) . 2_565
Al2 Fe2 Al3 60.65(6) 8_665 2_565
Al1 Fe2 Al3 107.62(6) 2 2_565
Al1 Fe2 Al3 110.73(6) 12_666 2_565
Si2 Fe2 Al3 60.67(6) . 12_666
Si2 Fe2 Al3 62.70(6) 12_666 12_666
Si1 Fe2 Al3 167.59(7) 11_666 12_666
Si1 Fe2 Al3 109.00(7) . 12_666
Al2 Fe2 Al3 60.65(6) . 12_666
Al2 Fe2 Al3 131.27(6) 8_665 12_666
Al1 Fe2 Al3 110.74(6) 2 12_666
Al1 Fe2 Al3 107.62(6) 12_666 12_666
Al3 Fe2 Al3 80.15(9) 2_565 12_666
Si2 Fe2 Er1 117.87(5) . 11_666
Si2 Fe2 Er1 61.84(5) 12_666 11_666
Si1 Fe2 Er1 60.48(5) 11_666 11_666
Si1 Fe2 Er1 119.93(5) . 11_666
Al2 Fe2 Er1 118.79(4) . 11_666
Al2 Fe2 Er1 61.27(4) 8_665 11_666
Al1 Fe2 Er1 119.11(5) 2 11_666
Al1 Fe2 Er1 61.09(5) 12_666 11_666
Al3 Fe2 Er1 57.99(4) 2_565 11_666
Al3 Fe2 Er1 121.64(5) 12_666 11_666
Si2 Fe2 Er1 61.84(5) . .
Si2 Fe2 Er1 117.87(5) 12_666 .
Si1 Fe2 Er1 119.93(5) 11_666 .
Si1 Fe2 Er1 60.48(5) . .
Al2 Fe2 Er1 61.27(4) . .
Al2 Fe2 Er1 118.79(4) 8_665 .
Al1 Fe2 Er1 61.09(5) 2 .
Al1 Fe2 Er1 119.11(5) 12_666 .
Al3 Fe2 Er1 121.64(5) 2_565 .
Al3 Fe2 Er1 57.99(4) 12_666 .
Er1 Fe2 Er1 179.59(3) 11_666 .
Fe1 Al1 Si1 139.43(11) 3 2
Fe1 Al1 Fe2 118.33(5) 3 2
Si1 Al1 Fe2 56.45(4) 2 2
Fe1 Al1 Fe2 118.33(5) 3 11_566
Si1 Al1 Fe2 56.45(4) 2 11_566
Fe2 Al1 Fe2 112.03(8) 2 11_566
Fe1 Al1 Si2 103.75(8) 3 .
Si1 Al1 Si2 101.22(8) 2 .
Fe2 Al1 Si2 134.88(10) 2 .
Fe2 Al1 Si2 53.80(4) 11_566 .
Fe1 Al1 Si2 103.75(8) 3 2
Si1 Al1 Si2 101.22(8) 2 2
Fe2 Al1 Si2 53.80(4) 2 2
Fe2 Al1 Si2 134.88(10) 11_566 2
Si2 Al1 Si2 102.82(9) . 2
Fe1 Al1 Al2 59.61(5) 3 11_566
Si1 Al1 Al2 101.09(7) 2 11_566
Fe2 Al1 Al2 145.60(10) 2 11_566
Fe2 Al1 Al2 58.72(4) 11_566 11_566
Si2 Al1 Al2 69.93(5) . 11_566
Si2 Al1 Al2 157.51(11) 2 11_566
Fe1 Al1 Al2 59.61(5) 3 7_445
Si1 Al1 Al2 101.09(7) 2 7_445
Fe2 Al1 Al2 58.72(4) 2 7_445
Fe2 Al1 Al2 145.60(10) 11_566 7_445
Si2 Al1 Al2 157.51(11) . 7_445
Si2 Al1 Al2 69.93(5) 2 7_445
Al2 Al1 Al2 108.31(11) 11_566 7_445
Fe1 Al1 Si3 51.78(6) 3 3
Si1 Al1 Si3 154.28(5) 2 3
Fe2 Al1 Si3 147.06(7) 2 3
Fe2 Al1 Si3 98.01(5) 11_566 3
Si2 Al1 Si3 55.60(7) . 3
Si2 Al1 Si3 95.44(8) 2 3
Al2 Al1 Si3 62.64(6) 11_566 3
Al2 Al1 Si3 102.98(9) 7_445 3
Fe1 Al1 Si3 51.78(6) 3 4
Si1 Al1 Si3 154.28(5) 2 4
Fe2 Al1 Si3 98.01(5) 2 4
Fe2 Al1 Si3 147.06(7) 11_566 4
Si2 Al1 Si3 95.44(8) . 4
Si2 Al1 Si3 55.60(7) 2 4
Al2 Al1 Si3 102.98(9) 11_566 4
Al2 Al1 Si3 62.64(6) 7_445 4
Si3 Al1 Si3 49.93(9) 3 4
Fe1 Al1 Er1 157.22(9) 3 .
Si1 Al1 Er1 63.36(7) 2 .
Fe2 Al1 Er1 71.15(5) 2 .
Fe2 Al1 Er1 71.15(5) 11_566 .
Si2 Al1 Er1 63.74(6) . .
Si2 Al1 Er1 63.74(6) 2 .
Al2 Al1 Er1 125.50(5) 11_566 .
Al2 Al1 Er1 125.50(5) 7_445 .
Si3 Al1 Er1 108.29(7) 3 .
Si3 Al1 Er1 108.29(7) 4 .
Fe1 Al2 Fe1 118.76(6) . 9_665
Fe1 Al2 Si1 129.88(8) . .
Fe1 Al2 Si1 102.61(8) 9_665 .
Fe1 Al2 Fe2 117.80(7) . .
Fe1 Al2 Fe2 116.26(7) 9_665 .
Si1 Al2 Fe2 57.26(5) . .
Fe1 Al2 Al2 59.96(7) . 9_665
Fe1 Al2 Al2 58.81(6) 9_665 9_665
Si1 Al2 Al2 147.27(12) . 9_665
Fe2 Al2 Al2 153.13(12) . 9_665
Fe1 Al2 Si3 54.10(5) . .
Fe1 Al2 Si3 100.26(8) 9_665 .
Si1 Al2 Si3 93.72(8) . .
Fe2 Al2 Si3 136.51(8) . .
Al2 Al2 Si3 66.65(8) 9_665 .
Fe1 Al2 Al1 154.12(10) . 12_666
Fe1 Al2 Al1 56.51(6) 9_665 12_666
Si1 Al2 Al1 72.71(7) . 12_666
Fe2 Al2 Al1 59.75(6) . 12_666
Al2 Al2 Al1 109.45(10) 9_665 12_666
Si3 Al2 Al1 147.56(10) . 12_666
Fe1 Al2 Al3 56.54(6) . 12_666
Fe1 Al2 Al3 139.10(9) 9_665 12_666
Si1 Al2 Al3 108.21(9) . 12_666
Fe2 Al2 Al3 63.40(6) . 12_666
Al2 Al2 Al3 102.02(10) 9_665 12_666
Si3 Al2 Al3 103.82(8) . 12_666
Al1 Al2 Al3 108.38(8) 12_666 12_666
Fe1 Al2 Si3 94.88(7) . 9_665
Fe1 Al2 Si3 50.86(5) 9_665 9_665
Si1 Al2 Si3 134.47(9) . 9_665
Fe2 Al2 Si3 98.11(7) . 9_665
Al2 Al2 Si3 57.30(8) 9_665 9_665
Si3 Al2 Si3 123.95(6) . 9_665
Al1 Al2 Si3 61.79(8) 12_666 9_665
Al3 Al2 Si3 88.24(8) 12_666 9_665
Fe1 Al2 Al4 121.98(9) . 9_665
Fe1 Al2 Al4 51.25(5) 9_665 9_665
Si1 Al2 Al4 64.15(8) . 9_665
Fe2 Al2 Al4 114.00(9) . 9_665
Al2 Al2 Al4 84.19(11) 9_665 9_665
Si3 Al2 Al4 70.82(8) . 9_665
Al1 Al2 Al4 76.76(7) 12_666 9_665
Al3 Al2 Al4 169.64(9) 12_666 9_665
Si3 Al2 Al4 102.11(7) 9_665 9_665
Fe1 Al2 Er1 67.90(5) . .
Fe1 Al2 Er1 158.77(8) 9_665 .
Si1 Al2 Er1 63.77(6) . .
Fe2 Al2 Er1 71.51(4) . .
Al2 Al2 Er1 123.60(9) 9_665 .
Si3 Al2 Er1 66.33(6) . .
Al1 Al2 Er1 126.94(7) 12_666 .
Al3 Al2 Er1 62.05(5) 12_666 .
Si3 Al2 Er1 150.22(7) 9_665 .
Al4 Al2 Er1 107.62(6) 9_665 .
Fe1 Al3 Si2 134.72(10) 11_566 11_566
Fe1 Al3 Al3 114.56(6) 11_566 2_565
Si2 Al3 Al3 110.72(6) 11_566 2_565
Fe1 Al3 Si2 113.64(7) 11_566 2_565
Si2 Al3 Si2 88.63(7) 11_566 2_565
Al3 Al3 Si2 60.18(5) 2_565 2_565
Fe1 Al3 Si2 113.63(7) 11_566 .
Si2 Al3 Si2 88.64(7) 11_566 .
Al3 Al3 Si2 60.18(5) 2_565 .
Si2 Al3 Si2 114.47(10) 2_565 .
Fe1 Al3 Al2 57.77(5) 11_566 11_566
Si2 Al3 Al2 101.28(7) 11_566 11_566
Al3 Al3 Al2 116.85(6) 2_565 11_566
Si2 Al3 Al2 169.91(11) 2_565 11_566
Si2 Al3 Al2 68.09(5) . 11_566
Fe1 Al3 Al2 57.77(5) 11_566 7_455
Si2 Al3 Al2 101.28(7) 11_566 7_455
Al3 Al3 Al2 116.85(6) 2_565 7_455
Si2 Al3 Al2 68.09(5) 2_565 7_455
Si2 Al3 Al2 169.91(11) . 7_455
Al2 Al3 Al2 107.65(10) 11_566 7_455
Fe1 Al3 Fe2 111.82(6) 11_566 11_566
Si2 Al3 Fe2 51.96(4) 11_566 11_566
Al3 Al3 Fe2 107.42(5) 2_565 11_566
Si2 Al3 Fe2 133.68(10) 2_565 11_566
Si2 Al3 Fe2 51.25(3) . 11_566
Al2 Al3 Fe2 55.96(4) 11_566 11_566
Al2 Al3 Fe2 134.75(9) 7_455 11_566
Fe1 Al3 Fe2 111.82(6) 11_566 2_565
Si2 Al3 Fe2 51.96(4) 11_566 2_565
Al3 Al3 Fe2 107.42(5) 2_565 2_565
Si2 Al3 Fe2 51.25(3) 2_565 2_565
Si2 Al3 Fe2 133.68(10) . 2_565
Al2 Al3 Fe2 134.75(9) 11_566 2_565
Al2 Al3 Fe2 55.96(4) 7_455 2_565
Fe2 Al3 Fe2 103.04(7) 11_566 2_565
Fe1 Al3 Al4 52.31(6) 11_566 11_566
Si2 Al3 Al4 172.97(11) 11_566 11_566
Al3 Al3 Al4 62.25(6) 2_565 11_566
Si2 Al3 Al4 87.56(7) 2_565 11_566
Si2 Al3 Al4 87.56(7) . 11_566
Al2 Al3 Al4 82.76(7) 11_566 11_566
Al2 Al3 Al4 82.76(7) 7_455 11_566
Fe2 Al3 Al4 128.47(4) 11_566 11_566
Fe2 Al3 Al4 128.47(4) 2_565 11_566
Fe1 Al3 Er1 69.65(6) 11_566 11_566
Si2 Al3 Er1 65.07(7) 11_566 11_566
Al3 Al3 Er1 175.79(4) 2_565 11_566
Si2 Al3 Er1 118.70(5) 2_565 11_566
Si2 Al3 Er1 118.70(5) . 11_566
Al2 Al3 Er1 65.00(6) 11_566 11_566
Al2 Al3 Er1 65.00(6) 7_455 11_566
Fe2 Al3 Er1 70.21(5) 11_566 11_566
Fe2 Al3 Er1 70.21(5) 2_565 11_566
Al4 Al3 Er1 121.96(8) 11_566 11_566
Fe1 Al4 Fe1 165.67(18) 2_565 .
Fe1 Al4 Al3 55.09(7) 2_565 11_566
Fe1 Al4 Al3 110.58(13) . 11_566
Fe1 Al4 Al3 110.58(13) 2_565 12_666
Fe1 Al4 Al3 55.09(7) . 12_666
Al3 Al4 Al3 55.50(11) 11_566 12_666
Fe1 Al4 Al2 129.61(5) 2_565 6_465
Fe1 Al4 Al2 56.02(4) . 6_465
Al3 Al4 Al2 124.05(9) 11_566 6_465
Al3 Al4 Al2 89.91(6) 12_666 6_465
Fe1 Al4 Al2 56.02(4) 2_565 10_565
Fe1 Al4 Al2 129.61(5) . 10_565
Al3 Al4 Al2 89.91(6) 11_566 10_565
Al3 Al4 Al2 124.05(9) 12_666 10_565
Al2 Al4 Al2 74.16(7) 6_465 10_565
Fe1 Al4 Al2 56.02(4) 2_565 5_655
Fe1 Al4 Al2 129.61(5) . 5_655
Al3 Al4 Al2 89.91(6) 11_566 5_655
Al3 Al4 Al2 124.05(9) 12_666 5_655
Al2 Al4 Al2 143.22(15) 6_465 5_655
Al2 Al4 Al2 94.24(8) 10_565 5_655
Fe1 Al4 Al2 129.61(5) 2_565 9_665
Fe1 Al4 Al2 56.02(4) . 9_665
Al3 Al4 Al2 124.05(9) 11_566 9_665
Al3 Al4 Al2 89.91(6) 12_666 9_665
Al2 Al4 Al2 94.24(8) 6_465 9_665
Al2 Al4 Al2 143.22(15) 10_565 9_665
Al2 Al4 Al2 74.16(7) 5_655 9_665
Fe2 Si1 Fe2 122.53(9) 12_656 .
Fe2 Si1 Al2 137.28(9) 12_656 .
Fe2 Si1 Al2 61.65(5) . .
Fe2 Si1 Al2 61.65(5) 12_656 13_565
Fe2 Si1 Al2 137.28(9) . 13_565
Al2 Si1 Al2 87.21(10) . 13_565
Fe2 Si1 Si1 113.17(11) 12_656 11_666
Fe2 Si1 Si1 58.31(5) . 11_666
Al2 Si1 Si1 103.91(7) . 11_666
Al2 Si1 Si1 164.39(6) 13_565 11_666
Fe2 Si1 Si1 58.31(5) 12_656 12_656
Fe2 Si1 Si1 113.17(11) . 12_656
Al2 Si1 Si1 164.39(6) . 12_656
Al2 Si1 Si1 103.91(7) 13_565 12_656
Si1 Si1 Si1 63.18(9) 11_666 12_656
Fe2 Si1 Al1 61.81(4) 12_656 2
Fe2 Si1 Al1 61.81(4) . 2
Al2 Si1 Al1 112.97(8) . 2
Al2 Si1 Al1 112.97(8) 13_565 2
Si1 Si1 Al1 73.11(10) 11_666 2
Si1 Si1 Al1 73.11(10) 12_656 2
Fe2 Si1 Si1 109.06(5) 12_656 2_655
Fe2 Si1 Si1 109.06(5) . 2_655
Al2 Si1 Si1 108.02(6) . 2_655
Al2 Si1 Si1 108.02(6) 13_565 2_655
Si1 Si1 Si1 58.41(5) 11_666 2_655
Si1 Si1 Si1 58.41(5) 12_656 2_655
Al1 Si1 Si1 122.10(7) 2 2_655
Fe2 Si1 Er1 74.15(5) 12_656 .
Fe2 Si1 Er1 74.15(5) . .
Al2 Si1 Er1 66.47(6) . .
Al2 Si1 Er1 66.47(6) 13_565 .
Si1 Si1 Er1 127.88(7) 11_666 .
Si1 Si1 Er1 127.88(7) 12_656 .
Al1 Si1 Er1 66.07(7) 2 .
Si1 Si1 Er1 171.83(4) 2_655 .
Fe2 Si2 Fe2 133.08(9) . 11_566
Fe2 Si2 Si3 112.73(5) . 3
Fe2 Si2 Si3 112.73(5) 11_566 3
Fe2 Si2 Al3 67.37(5) . 12_666
Fe2 Si2 Al3 67.37(5) 11_566 12_666
Si3 Si2 Al3 179.12(11) 3 12_666
Fe2 Si2 Al1 130.29(8) . .
Fe2 Si2 Al1 62.35(5) 11_566 .
Si3 Si2 Al1 66.02(8) 3 .
Al3 Si2 Al1 114.64(9) 12_666 .
Fe2 Si2 Al1 62.35(5) . 2
Fe2 Si2 Al1 130.29(8) 11_566 2
Si3 Si2 Al1 66.02(8) 3 2
Al3 Si2 Al1 114.64(9) 12_666 2
Al1 Si2 Al1 74.52(9) . 2
Fe2 Si2 Al3 66.05(6) . 2_565
Fe2 Si2 Al3 120.43(8) 11_566 2_565
Si3 Si2 Al3 94.85(9) 3 2_565
Al3 Si2 Al3 84.39(9) 12_666 2_565
Al1 Si2 Al3 157.86(11) . 2_565
Al1 Si2 Al3 108.92(6) 2 2_565
Fe2 Si2 Al3 120.43(8) . .
Fe2 Si2 Al3 66.05(5) 11_566 .
Si3 Si2 Al3 94.85(9) 3 .
Al3 Si2 Al3 84.39(9) 12_666 .
Al1 Si2 Al3 108.91(6) . .
Al1 Si2 Al3 157.86(11) 2 .
Al3 Si2 Al3 59.64(9) 2_565 .
Fe2 Si2 Er1 74.73(5) . .
Fe2 Si2 Er1 74.73(5) 11_566 .
Si3 Si2 Er1 117.47(9) 3 .
Al3 Si2 Er1 63.40(7) 12_666 .
Al1 Si2 Er1 65.19(6) . .
Al1 Si2 Er1 65.19(6) 2 .
Al3 Si2 Er1 136.64(7) 2_565 .
Al3 Si2 Er1 136.64(7) . .
Fe1 Si3 Fe1 114.19(9) . 2
Fe1 Si3 Si3 59.22(5) . 2
Fe1 Si3 Si3 59.22(5) 2 2
Fe1 Si3 Si2 110.19(7) . 4_554
Fe1 Si3 Si2 110.19(7) 2 4_554
Si3 Si3 Si2 109.84(6) 2 4_554
Fe1 Si3 Al2 130.29(10) . 13_565
Fe1 Si3 Al2 60.78(5) 2 13_565
Si3 Si3 Al2 112.31(6) 2 13_565
Si2 Si3 Al2 117.73(7) 4_554 13_565
Fe1 Si3 Al2 60.78(5) . .
Fe1 Si3 Al2 130.29(10) 2 .
Si3 Si3 Al2 112.31(6) 2 .
Si2 Si3 Al2 117.73(7) 4_554 .
Al2 Si3 Al2 85.04(10) 13_565 .
Fe1 Si3 Al1 112.77(9) . 3_554
Fe1 Si3 Al1 55.91(6) 2 3_554
Si3 Si3 Al1 65.04(4) 2 3_554
Si2 Si3 Al1 58.39(6) 4_554 3_554
Al2 Si3 Al1 103.12(6) 13_565 3_554
Al2 Si3 Al1 171.83(8) . 3_554
Fe1 Si3 Al1 55.91(6) . 4_554
Fe1 Si3 Al1 112.77(9) 2 4_554
Si3 Si3 Al1 65.04(4) 2 4_554
Si2 Si3 Al1 58.39(6) 4_554 4_554
Al2 Si3 Al1 171.83(8) 13_565 4_554
Al2 Si3 Al1 103.12(6) . 4_554
Al1 Si3 Al1 68.71(10) 3_554 4_554
Fe1 Si3 Al2 167.86(10) . 5_645
Fe1 Si3 Al2 57.74(4) 2 5_645
Si3 Si3 Al2 109.51(5) 2 5_645
Si2 Si3 Al2 67.89(5) 4_554 5_645
Al2 Si3 Al2 56.05(6) 13_565 5_645
Al2 Si3 Al2 131.16(8) . 5_645
Al1 Si3 Al2 55.57(5) 3_554 5_645
Al1 Si3 Al2 116.77(9) 4_554 5_645
Fe1 Si3 Al2 57.74(4) . 9_665
Fe1 Si3 Al2 167.86(10) 2 9_665
Si3 Si3 Al2 109.51(5) 2 9_665
Si2 Si3 Al2 67.89(5) 4_554 9_665
Al2 Si3 Al2 131.16(8) 13_565 9_665
Al2 Si3 Al2 56.05(6) . 9_665
Al1 Si3 Al2 116.77(9) 3_554 9_665
Al1 Si3 Al2 55.57(5) 4_554 9_665
Al2 Si3 Al2 128.35(10) 5_645 9_665
Fe1 Si3 Er1 68.70(5) . .
Fe1 Si3 Er1 68.70(5) 2 .
Si3 Si3 Er1 67.62(4) 2 .
Si2 Si3 Er1 177.46(10) 4_554 .
Al2 Si3 Er1 63.92(6) 13_565 .
Al2 Si3 Er1 63.92(6) . .
Al1 Si3 Er1 119.70(7) 3_554 .
Al1 Si3 Er1 119.70(7) 4_554 .
Al2 Si3 Er1 112.69(5) 5_645 .
Al2 Si3 Er1 112.69(5) 9_665 .

loop_
_geom_bond_atom_site_label_1
_geom_bond_atom_site_label_2
_geom_bond_distance
_geom_bond_site_symmetry_2
Er1 Al3 3.005(2) 11_556
Er1 Al3 3.005(2) 12_666
Er1 Si1 3.017(2) 2
Er1 Si1 3.017(2) .
Er1 Si2 3.048(2) 2
Er1 Si2 3.048(2) .
Er1 Al2 3.0837(17) .
Er1 Al2 3.0837(17) 2
Er1 Al2 3.0837(17) 14_655
Er1 Al2 3.0837(17) 13_565
Er1 Al1 3.085(2) .
Er1 Al1 3.085(2) 2
Fe1 Si3 2.3393(14) 2
Fe1 Si3 2.3393(14) .
Fe1 Al4 2.3988(11) .
Fe1 Al1 2.466(2) 4_554
Fe1 Al3 2.486(3) 12_666
Fe1 Al2 2.5204(17) 14_655
Fe1 Al2 2.5205(17) .
Fe1 Al2 2.5505(17) 6_465
Fe1 Al2 2.5505(17) 9_665
Fe2 Si2 2.3771(10) .
Fe2 Si2 2.3771(10) 12_666
Fe2 Si1 2.4673(13) 11_666
Fe2 Si1 2.4673(13) .
Fe2 Al2 2.5815(17) .
Fe2 Al2 2.5815(17) 8_665
Fe2 Al1 2.6092(13) 2
Fe2 Al1 2.6092(13) 12_666
Fe2 Al3 2.7856(16) 2_565
Fe2 Al3 2.7856(16) 12_666
Fe2 Er1 3.3352(5) 11_666
Al1 Fe1 2.466(2) 3
Al1 Si1 2.607(3) 2
Al1 Fe2 2.6092(13) 2
Al1 Fe2 2.6092(13) 11_566
Al1 Si2 2.644(2) .
Al1 Si2 2.644(2) 2
Al1 Al2 2.655(2) 11_566
Al1 Al2 2.655(2) 7_445
Al1 Si3 2.837(3) 3
Al1 Si3 2.837(3) 4
Al2 Fe1 2.5505(17) 9_665
Al2 Si1 2.568(2) .
Al2 Al2 2.583(3) 9_665
Al2 Si3 2.620(2) .
Al2 Al1 2.655(2) 12_666
Al2 Al3 2.715(2) 12_666
Al2 Si3 2.859(2) 9_665
Al2 Al4 2.937(2) 9_665
Al3 Fe1 2.486(3) 11_566
Al3 Si2 2.631(3) 11_566
Al3 Al3 2.694(4) 2_565
Al3 Si2 2.708(2) 2_565
Al3 Si2 2.708(2) .
Al3 Al2 2.715(2) 11_566
Al3 Al2 2.715(2) 7_455
Al3 Fe2 2.7856(16) 11_566
Al3 Fe2 2.7856(16) 2_565
Al3 Al4 2.893(4) 11_566
Al3 Er1 3.005(2) 11_566
Al4 Fe1 2.3988(11) 2_565
Al4 Al3 2.893(4) 11_566
Al4 Al3 2.893(4) 12_666
Al4 Al2 2.937(2) 6_465
Al4 Al2 2.937(2) 10_565
Al4 Al2 2.937(2) 5_655
Al4 Al2 2.937(2) 9_665
Si1 Fe2 2.4673(13) 12_656
Si1 Al2 2.568(2) 13_565
Si1 Si1 2.592(4) 11_666
Si1 Si1 2.592(4) 12_656
Si1 Al1 2.607(3) 2
Si1 Si1 2.716(4) 2_655
Si2 Fe2 2.3771(10) 11_566
Si2 Si3 2.562(3) 3
Si2 Al3 2.631(3) 12_666
Si2 Al1 2.644(2) 2
Si2 Al3 2.708(2) 2_565
Si3 Fe1 2.3393(14) 2
Si3 Si3 2.394(4) 2
Si3 Si2 2.562(3) 4_554
Si3 Al2 2.620(2) 13_565
Si3 Al1 2.837(3) 3_554
Si3 Al1 2.837(3) 4_554
Si3 Al2 2.859(2) 5_645
Si3 Al2 2.859(2) 9_665
